data_7700964
loop_
_publ_author_name
'Rabanzo-Castillo, Kristel M'
'Hanif, Muhammad'
'S\"ohnel, Tilo'
'Leitao, Erin M.'

_publ_section_title
;
 Synthesis, characterisation and electronic properties of naphthalene
 bridged disilanes.
;
_journal_issue 37
_journal_name_full 'Dalton transactions (Cambridge, England : 2003)'
_journal_page_first 13971
_journal_page_last 13980
_journal_paper_doi 10.1039/c9dt03058a
_journal_volume 48
_journal_year 2019
_chemical_formula_moiety 'C34 H28 Si2'
_chemical_formula_sum 'C34 H28 Si2'
_chemical_formula_weight 492.74
_space_group_crystal_system monoclinic
_space_group_IT_number 14
_space_group_name_Hall '-P 2ybc'
_space_group_name_H-M_alt 'P 1 21/c 1'
_symmetry_space_group_name_Hall '-P 2ybc'
_symmetry_space_group_name_H-M 'P 1 21/c 1'
_atom_sites_solution_hydrogens mixed
_audit_creation_date 2018-12-21
_audit_creation_method
;
Olex2 1.2
(compiled 2018.05.29 svn.r3510 for OlexSys, GUI svn.r5506)
;
_audit_update_record
;
2018-12-21 deposited with the CCDC.    2019-08-29 downloaded from the CCDC.
;
_cell_angle_alpha 90
_cell_angle_beta 93.3830(10)
_cell_angle_gamma 90
_cell_formula_units_Z 4
_cell_length_a 11.91870(10)
_cell_length_b 12.66180(10)
_cell_length_c 17.4771(2)
_cell_measurement_reflns_used 23364
_cell_measurement_temperature 99.9(5)
_cell_measurement_theta_max 74.2980
_cell_measurement_theta_min 4.3070
_cell_volume 2632.91(4)
_computing_cell_refinement 'CrysAlisPro 1.171.39.44a (Rigaku OD, 2018)'
_computing_data_collection 'CrysAlisPro 1.171.39.44a (Rigaku OD, 2018)'
_computing_data_reduction 'CrysAlisPro 1.171.39.44a (Rigaku OD, 2018)'
_computing_molecular_graphics 'Olex2 (Dolomanov et al., 2009)'
_computing_publication_material 'Olex2 (Dolomanov et al., 2009)'
_computing_structure_refinement 'ShelXL (Sheldrick, 2015)'
_diffrn_ambient_environment N~2~
_diffrn_ambient_temperature 99.9(5)
_diffrn_detector 'CCD plate'
_diffrn_detector_type 'Pilatus 200K'
_diffrn_measured_fraction_theta_full 0.999
_diffrn_measured_fraction_theta_max 0.999
_diffrn_measurement_details
;
List of Runs (angles in degrees, time in seconds):

  # Type    Start    End  Width  t~exp~   \w     \q     \k     \f   Frames
#--------------------------------------------------------------------------
  1  \w     25.00 175.00   0.50    0.25    --  102.39   0.00  30.00  300
  2  \w    121.00 174.00   0.50    0.25    --  102.39 111.00 120.00  106
  3  \w     73.00 129.00   0.50    0.25    --  102.39  15.00-120.00  112
  4  \w    144.00 177.00   0.50    0.25    --  102.39  15.00-120.00   66
  5  \w    113.00 176.00   0.50    0.25    --  102.39 111.00-180.00  126
  6  \w     81.00 134.00   0.50    0.25    --  102.39  61.00-120.00  106
  7  \w      2.00  29.00   0.50    0.10    --  -47.48  38.00  60.00   54
  8  \w    -71.00  28.00   0.50    0.10    --  -47.48  77.00 120.00  198
  9  \w    -61.00 -32.00   0.50    0.25    --  -90.25  77.00   0.00   58
 10  \w   -106.00 -59.00   0.50    0.25    --  -90.25  30.00-180.00   94
 11  \w     86.00 112.00   0.50    0.25    --  102.39-111.00 120.00   52
 12  \w     41.00  70.00   0.50    0.25    --  102.39-111.00 120.00   58
 13  \w     25.00 101.00   0.50    0.25    --  102.39 -95.00  60.00  152
 14  \w     49.00  92.00   0.50    0.25    --  102.39 -95.00  90.00   86
 15  \w     24.00 104.00   0.50    0.25    --  102.39 -95.00 150.00  160
 16  \w     41.00 115.00   0.50    0.25    --  102.39-111.00 -30.00  148
 17  \w     23.00 107.00   0.50    0.25    --  102.39 -95.00 -30.00  168
 18  \w     79.00 104.00   0.50    0.25    --  102.39 -95.00-150.00   50
 19  \w    -60.00 -32.00   0.50    0.25    --  -90.25  61.00 -90.00   56
 20  \w    -50.00 -13.00   0.50    0.25    --  -90.25  30.00-180.00   74
 21  \w   -116.00 -89.00   0.50    0.25    --  -90.25  77.00   0.00   54
 22  \w    -99.00 -30.00   0.50    0.10    --  -47.48 -57.00   0.00  138
 23  \w   -123.00 -21.00   0.50    0.10    --  -47.48 -77.00 -60.00  204
 24  \w     35.00 116.00   0.50    0.25    --  102.39 -77.00 150.00  162
 25  \w     54.00 122.00   0.50    0.25    --  102.39 -61.00 150.00  136
 26  \w     24.00  53.00   0.50    0.25    --  102.39 -30.00-120.00   58
 27  \w   -164.00-128.00   0.50    0.25    --  -90.25 -45.00 -30.00   72
 28  \w   -116.00 -77.00   0.50    0.25    --  -90.25 -45.00 -30.00   78
 29  \w   -120.00 -93.00   0.50    0.10    --  -47.48-125.00  90.00   54
 30  \w   -109.00 -84.00   0.50    0.10    --  -47.48-125.00 150.00   50
 31  \w   -121.00 -95.00   0.50    0.10    --  -47.48-125.00 -60.00   52
 32  \w   -110.00 -70.00   0.50    0.10    --  -47.48-125.00-150.00   80
;
_diffrn_measurement_device 'four-circle diffractometer'
_diffrn_measurement_device_type 'XtaLAB Synergy, Dualflex, Pilatus 200K'
_diffrn_measurement_method '\w scans'
_diffrn_orient_matrix_type 'CrysAlisPro convention (1999,Acta A55,543-557)'
_diffrn_orient_matrix_UB_11 0.0398887000
_diffrn_orient_matrix_UB_12 0.1134550000
_diffrn_orient_matrix_UB_13 -0.0154236000
_diffrn_orient_matrix_UB_21 0.0880591000
_diffrn_orient_matrix_UB_22 -0.0089634000
_diffrn_orient_matrix_UB_23 0.0678659000
_diffrn_orient_matrix_UB_31 0.0860925000
_diffrn_orient_matrix_UB_32 -0.0432315000
_diffrn_orient_matrix_UB_33 -0.0543027000
_diffrn_radiation_monochromator mirror
_diffrn_radiation_probe x-ray
_diffrn_radiation_type CuK\a
_diffrn_radiation_wavelength 1.54184
_diffrn_reflns_av_R_equivalents 0.0315
_diffrn_reflns_av_unetI/netI 0.0198
_diffrn_reflns_Laue_measured_fraction_full 0.999
_diffrn_reflns_Laue_measured_fraction_max 0.999
_diffrn_reflns_limit_h_max 14
_diffrn_reflns_limit_h_min -11
_diffrn_reflns_limit_k_max 15
_diffrn_reflns_limit_k_min -15
_diffrn_reflns_limit_l_max 19
_diffrn_reflns_limit_l_min -20
_diffrn_reflns_number 28300
_diffrn_reflns_point_group_measured_fraction_full 0.999
_diffrn_reflns_point_group_measured_fraction_max 0.999
_diffrn_reflns_theta_full 67.684
_diffrn_reflns_theta_max 67.735
_diffrn_reflns_theta_min 5.599
_diffrn_source 'micro-focus sealed X-ray tube'
_diffrn_source_type 'PhotonJet (Cu) X-ray Source'
_exptl_absorpt_coefficient_mu 1.370
_exptl_absorpt_correction_T_max 1.00000
_exptl_absorpt_correction_T_min 0.85168
_exptl_absorpt_correction_type multi-scan
_exptl_absorpt_process_details
;
CrysAlisPro 1.171.39.44a (Rigaku Oxford Diffraction, 2018)
Empirical absorption correction using spherical harmonics,
 implemented in SCALE3 ABSPACK scaling algorithm.
;
_exptl_crystal_density_diffrn 1.243
_exptl_crystal_description block
_exptl_crystal_F_000 1040
_exptl_crystal_size_max 0.32
_exptl_crystal_size_mid 0.2
_exptl_crystal_size_min 0.2
_refine_diff_density_max 0.330
_refine_diff_density_min -0.272
_refine_diff_density_rms 0.043
_refine_ls_extinction_method none
_refine_ls_goodness_of_fit_ref 1.042
_refine_ls_hydrogen_treatment mixed
_refine_ls_matrix_type full
_refine_ls_number_parameters 333
_refine_ls_number_reflns 4763
_refine_ls_number_restraints 0
_refine_ls_restrained_S_all 1.042
_refine_ls_R_factor_all 0.0311
_refine_ls_R_factor_gt 0.0297
_refine_ls_shift/su_max 0.001
_refine_ls_shift/su_mean 0.000
_refine_ls_structure_factor_coef Fsqd
_refine_ls_weighting_details 'w=1/[\s^2^(Fo^2^)+(0.0385P)^2^+1.3190P] where P=(Fo^2^+2Fc^2^)/3'
_refine_ls_weighting_scheme calc
_refine_ls_wR_factor_gt 0.0773
_refine_ls_wR_factor_ref 0.0784
_reflns_Friedel_coverage 0.000
_reflns_number_gt 4501
_reflns_number_total 4763
_reflns_threshold_expression 'I > 2\s(I)'
_cod_data_source_file c9dt03058a2.cif
_cod_data_source_block 18a
_cod_depositor_comments 'Adding full bibliography for 7700964--7700969.cif.'
_cod_database_code 7700964
_shelx_shelxl_version_number 2016/6
_chemical_oxdiff_formula C34H28Si2
_shelx_space_group_comment
;
The symmetry employed for this shelxl refinement is uniquely defined
by the following loop, which should always be used as a source of
symmetry information in preference to the above space-group names.
They are only intended as comments.
;
_shelx_estimated_absorpt_t_max 0.771
_shelx_estimated_absorpt_t_min 0.668
_reflns_odcompleteness_completeness 99.98
_reflns_odcompleteness_iscentric 1
_reflns_odcompleteness_theta 67.62
_olex2_refinement_description
;
1. Fixed Uiso
 At 1.2 times of:
  All C(H) groups
2.a Aromatic/amide H refined with riding coordinates:
 C1(H1), C2(H2), C3(H3), C4(H4), C5(H5), C8(H8), C9(H9), C10(H10), C11(H11),
 C12(H12), C14(H14), C15(H15), C16(H16), C19(H19), C20(H20), C21(H21), C24(H24),
  C25(H25), C26(H26), C27(H27), C28(H28), C30(H30), C31(H31), C32(H32),
 C33(H33), C34(H34)
;
_olex2_submission_special_instructions 'No special instructions were received'
_oxdiff_exptl_absorpt_empirical_details
;
Empirical correction (ABSPACK) includes:
- Absorption correction using spherical harmonics
- Frame scaling
;
_oxdiff_exptl_absorpt_empirical_full_max 1.216
_oxdiff_exptl_absorpt_empirical_full_min 0.793

loop_
_space_group_symop_operation_xyz
'x, y, z'
'-x, y+1/2, -z+1/2'
'-x, -y, -z'
'x, -y-1/2, z-1/2'

loop_
_atom_site_label
_atom_site_type_symbol
_atom_site_fract_x
_atom_site_fract_y
_atom_site_fract_z
_atom_site_U_iso_or_equiv
_atom_site_adp_type
_atom_site_occupancy
_atom_site_site_symmetry_order
_atom_site_calc_flag
_atom_site_refinement_flags_posn
Si1 Si 0.76541(3) 0.51444(3) 0.68807(2) 0.01348(9) Uani 1 1 d .
H1A H 0.6688(13) 0.4627(12) 0.6650(9) 0.020(4) Uiso 1 1 d .
Si2 Si 0.48751(3) 0.57740(3) 0.71679(2) 0.01250(9) Uani 1 1 d .
H2A H 0.5682(13) 0.5441(13) 0.7706(9) 0.021(4) Uiso 1 1 d .
C1 C 0.79423(11) 0.38964(11) 0.82251(8) 0.0194(3) Uani 1 1 d .
H1 H 0.767657 0.334993 0.790836 0.023 Uiso 1 1 calc R
C2 C 0.82371(11) 0.36911(12) 0.89921(8) 0.0232(3) Uani 1 1 d .
H2 H 0.816549 0.301096 0.918415 0.028 Uiso 1 1 calc R
C3 C 0.86369(11) 0.44950(12) 0.94714(8) 0.0242(3) Uani 1 1 d .
H3 H 0.882949 0.435689 0.998509 0.029 Uiso 1 1 calc R
C4 C 0.87486(12) 0.55054(12) 0.91823(8) 0.0243(3) Uani 1 1 d .
H4 H 0.901944 0.604684 0.950190 0.029 Uiso 1 1 calc R
C5 C 0.84564(11) 0.57114(11) 0.84151(8) 0.0194(3) Uani 1 1 d .
H5 H 0.853932 0.639154 0.822571 0.023 Uiso 1 1 calc R
C6 C 0.80396(10) 0.49130(10) 0.79227(7) 0.0159(3) Uani 1 1 d .
C7 C 0.87821(10) 0.45358(10) 0.63156(7) 0.0160(3) Uani 1 1 d .
C8 C 0.98343(11) 0.42626(10) 0.66585(8) 0.0197(3) Uani 1 1 d .
H8 H 0.999034 0.440468 0.717588 0.024 Uiso 1 1 calc R
C9 C 1.06503(11) 0.37824(11) 0.62391(9) 0.0240(3) Uani 1 1 d .
H9 H 1.134573 0.361193 0.647629 0.029 Uiso 1 1 calc R
C10 C 1.04295(12) 0.35578(11) 0.54698(8) 0.0238(3) Uani 1 1 d .
H10 H 1.097348 0.323364 0.519033 0.029 Uiso 1 1 calc R
C11 C 0.93922(12) 0.38188(10) 0.51176(8) 0.0220(3) Uani 1 1 d .
H11 H 0.924101 0.367077 0.460055 0.026 Uiso 1 1 calc R
C12 C 0.85797(11) 0.43008(10) 0.55366(8) 0.0185(3) Uani 1 1 d .
H12 H 0.788723 0.447087 0.529480 0.022 Uiso 1 1 calc R
C13 C 0.75503(10) 0.66024(10) 0.66665(7) 0.0147(2) Uani 1 1 d .
C14 C 0.85958(11) 0.70648(11) 0.66075(7) 0.0188(3) Uani 1 1 d .
H14 H 0.923214 0.665495 0.671868 0.023 Uiso 1 1 calc R
C15 C 0.87436(11) 0.81227(11) 0.63880(8) 0.0215(3) Uani 1 1 d .
H15 H 0.945843 0.841834 0.639435 0.026 Uiso 1 1 calc R
C16 C 0.78223(11) 0.87047(11) 0.61665(7) 0.0198(3) Uani 1 1 d .
H16 H 0.791203 0.939489 0.599872 0.024 Uiso 1 1 calc R
C17 C 0.67270(11) 0.82738(10) 0.61877(7) 0.0165(3) Uani 1 1 d .
C18 C 0.65605(10) 0.72352(10) 0.64887(7) 0.0136(2) Uani 1 1 d .
C19 C 0.57997(11) 0.88919(11) 0.59072(7) 0.0201(3) Uani 1 1 d .
H19 H 0.592399 0.955728 0.570341 0.024 Uiso 1 1 calc R
C20 C 0.47290(12) 0.85229(11) 0.59327(8) 0.0215(3) Uani 1 1 d .
H20 H 0.412592 0.890910 0.571784 0.026 Uiso 1 1 calc R
C21 C 0.45530(11) 0.75455(11) 0.62905(7) 0.0185(3) Uani 1 1 d .
H21 H 0.381702 0.731847 0.633194 0.022 Uiso 1 1 calc R
C22 C 0.54144(10) 0.69037(10) 0.65840(7) 0.0141(2) Uani 1 1 d .
C23 C 0.43470(10) 0.46526(10) 0.65519(7) 0.0142(2) Uani 1 1 d .
C24 C 0.41574(11) 0.47284(11) 0.57597(7) 0.0199(3) Uani 1 1 d .
H24 H 0.433745 0.535033 0.551174 0.024 Uiso 1 1 calc R
C25 C 0.37022(12) 0.38862(12) 0.53343(8) 0.0237(3) Uani 1 1 d .
H25 H 0.358801 0.394650 0.480513 0.028 Uiso 1 1 calc R
C26 C 0.34189(11) 0.29594(11) 0.56954(8) 0.0208(3) Uani 1 1 d .
H26 H 0.311764 0.239622 0.541012 0.025 Uiso 1 1 calc R
C27 C 0.35867(10) 0.28750(10) 0.64848(8) 0.0191(3) Uani 1 1 d .
H27 H 0.338782 0.225787 0.673158 0.023 Uiso 1 1 calc R
C28 C 0.40511(10) 0.37111(10) 0.69056(7) 0.0169(3) Uani 1 1 d .
H28 H 0.416821 0.364449 0.743425 0.020 Uiso 1 1 calc R
C29 C 0.36285(10) 0.62093(10) 0.77058(7) 0.0155(3) Uani 1 1 d .
C30 C 0.25260(11) 0.60170(10) 0.74183(8) 0.0189(3) Uani 1 1 d .
H30 H 0.240468 0.568199 0.694709 0.023 Uiso 1 1 calc R
C31 C 0.16090(11) 0.63175(11) 0.78242(8) 0.0221(3) Uani 1 1 d .
H31 H 0.088376 0.618459 0.762146 0.027 Uiso 1 1 calc R
C32 C 0.17690(11) 0.68133(11) 0.85283(8) 0.0219(3) Uani 1 1 d .
H32 H 0.115502 0.702118 0.879640 0.026 Uiso 1 1 calc R
C33 C 0.28530(12) 0.69966(11) 0.88295(8) 0.0231(3) Uani 1 1 d .
H33 H 0.296739 0.732214 0.930469 0.028 Uiso 1 1 calc R
C34 C 0.37705(11) 0.66960(11) 0.84244(8) 0.0201(3) Uani 1 1 d .
H34 H 0.449315 0.682067 0.863506 0.024 Uiso 1 1 calc R

loop_
_atom_site_aniso_label
_atom_site_aniso_U_11
_atom_site_aniso_U_22
_atom_site_aniso_U_33
_atom_site_aniso_U_23
_atom_site_aniso_U_13
_atom_site_aniso_U_12
Si1 0.01229(17) 0.01321(17) 0.01501(17) -0.00096(12) 0.00145(12) 0.00061(12)
Si2 0.01245(17) 0.01213(17) 0.01305(16) -0.00065(12) 0.00194(12) 0.00004(12)
C1 0.0159(6) 0.0195(7) 0.0230(7) 0.0014(5) 0.0020(5) 0.0002(5)
C2 0.0182(6) 0.0250(7) 0.0268(7) 0.0096(6) 0.0038(5) 0.0028(5)
C3 0.0185(6) 0.0368(8) 0.0172(6) 0.0047(6) 0.0005(5) 0.0061(6)
C4 0.0232(7) 0.0280(8) 0.0213(7) -0.0057(6) -0.0018(5) 0.0039(6)
C5 0.0188(6) 0.0180(7) 0.0214(7) -0.0003(5) 0.0008(5) 0.0025(5)
C6 0.0120(6) 0.0187(6) 0.0172(6) 0.0011(5) 0.0028(5) 0.0032(5)
C7 0.0156(6) 0.0126(6) 0.0200(6) 0.0001(5) 0.0037(5) -0.0012(5)
C8 0.0175(6) 0.0184(6) 0.0233(7) -0.0014(5) 0.0017(5) 0.0000(5)
C9 0.0164(6) 0.0204(7) 0.0355(8) 0.0002(6) 0.0045(6) 0.0026(5)
C10 0.0233(7) 0.0152(6) 0.0344(8) -0.0021(6) 0.0146(6) 0.0002(5)
C11 0.0292(7) 0.0165(7) 0.0212(7) -0.0018(5) 0.0092(6) -0.0041(5)
C12 0.0196(6) 0.0154(6) 0.0207(6) 0.0011(5) 0.0031(5) -0.0006(5)
C13 0.0167(6) 0.0154(6) 0.0120(6) -0.0018(5) 0.0019(4) -0.0004(5)
C14 0.0165(6) 0.0212(7) 0.0187(6) -0.0006(5) 0.0015(5) 0.0003(5)
C15 0.0186(6) 0.0234(7) 0.0228(7) -0.0010(5) 0.0040(5) -0.0076(5)
C16 0.0258(7) 0.0153(6) 0.0188(6) 0.0004(5) 0.0054(5) -0.0048(5)
C17 0.0215(6) 0.0151(6) 0.0131(6) -0.0024(5) 0.0037(5) -0.0009(5)
C18 0.0172(6) 0.0136(6) 0.0101(5) -0.0024(4) 0.0017(4) -0.0002(5)
C19 0.0268(7) 0.0150(6) 0.0188(6) 0.0030(5) 0.0048(5) 0.0019(5)
C20 0.0228(7) 0.0194(7) 0.0224(7) 0.0041(5) 0.0007(5) 0.0059(5)
C21 0.0167(6) 0.0189(6) 0.0201(6) -0.0001(5) 0.0024(5) 0.0006(5)
C22 0.0168(6) 0.0130(6) 0.0127(6) -0.0020(5) 0.0023(4) -0.0004(5)
C23 0.0106(5) 0.0157(6) 0.0165(6) -0.0012(5) 0.0028(4) 0.0022(5)
C24 0.0231(7) 0.0198(7) 0.0172(6) 0.0012(5) 0.0035(5) -0.0012(5)
C25 0.0254(7) 0.0298(8) 0.0157(6) -0.0048(6) 0.0001(5) 0.0002(6)
C26 0.0152(6) 0.0202(7) 0.0268(7) -0.0092(6) 0.0000(5) 0.0008(5)
C27 0.0164(6) 0.0139(6) 0.0272(7) -0.0001(5) 0.0020(5) 0.0005(5)
C28 0.0170(6) 0.0174(6) 0.0164(6) 0.0005(5) 0.0008(5) 0.0008(5)
C29 0.0164(6) 0.0118(6) 0.0185(6) 0.0016(5) 0.0040(5) 0.0006(5)
C30 0.0183(6) 0.0182(6) 0.0202(6) -0.0009(5) 0.0014(5) 0.0010(5)
C31 0.0148(6) 0.0206(7) 0.0311(7) 0.0023(6) 0.0026(5) 0.0015(5)
C32 0.0208(7) 0.0173(7) 0.0288(7) 0.0027(5) 0.0116(5) 0.0038(5)
C33 0.0272(7) 0.0213(7) 0.0215(7) -0.0048(5) 0.0083(5) -0.0004(6)
C34 0.0184(6) 0.0206(7) 0.0215(7) -0.0035(5) 0.0037(5) -0.0022(5)

loop_
_atom_type_symbol
_atom_type_description
_atom_type_scat_dispersion_real
_atom_type_scat_dispersion_imag
_atom_type_scat_source
C C 0.0181 0.0091 'International Tables Vol C Tables 4.2.6.8 and 6.1.1.4'
H H 0.0000 0.0000 'International Tables Vol C Tables 4.2.6.8 and 6.1.1.4'
Si Si 0.2541 0.3302 'International Tables Vol C Tables 4.2.6.8 and 6.1.1.4'

loop_
_geom_angle_atom_site_label_1
_geom_angle_atom_site_label_2
_geom_angle_atom_site_label_3
_geom_angle
C6 Si1 H1A 111.5(6)
C6 Si1 C7 107.72(6)
C6 Si1 C13 110.80(6)
C7 Si1 H1A 105.4(6)
C7 Si1 C13 109.72(6)
C13 Si1 H1A 111.5(7)
C22 Si2 H2A 110.9(7)
C23 Si2 H2A 111.1(7)
C23 Si2 C22 112.17(5)
C23 Si2 C29 105.11(5)
C29 Si2 H2A 106.8(6)
C29 Si2 C22 110.52(5)
C2 C1 H1 119.5
C2 C1 C6 120.97(13)
C6 C1 H1 119.5
C1 C2 H2 119.9
C3 C2 C1 120.28(13)
C3 C2 H2 119.9
C2 C3 H3 120.2
C4 C3 C2 119.70(12)
C4 C3 H3 120.2
C3 C4 H4 120.0
C3 C4 C5 120.09(13)
C5 C4 H4 120.0
C4 C5 H5 119.4
C4 C5 C6 121.15(13)
C6 C5 H5 119.4
C1 C6 Si1 119.32(10)
C1 C6 C5 117.81(12)
C5 C6 Si1 122.84(10)
C8 C7 Si1 121.76(10)
C12 C7 Si1 120.68(9)
C12 C7 C8 117.51(12)
C7 C8 H8 119.4
C9 C8 C7 121.22(13)
C9 C8 H8 119.4
C8 C9 H9 119.9
C10 C9 C8 120.17(13)
C10 C9 H9 119.9
C9 C10 H10 120.2
C9 C10 C11 119.69(12)
C11 C10 H10 120.2
C10 C11 H11 120.0
C10 C11 C12 120.07(13)
C12 C11 H11 120.0
C7 C12 H12 119.3
C11 C12 C7 121.35(12)
C11 C12 H12 119.3
C14 C13 Si1 112.30(9)
C14 C13 C18 118.43(11)
C18 C13 Si1 128.94(9)
C13 C14 H14 118.3
C13 C14 C15 123.36(12)
C15 C14 H14 118.3
C14 C15 H15 120.6
C16 C15 C14 118.78(12)
C16 C15 H15 120.6
C15 C16 H16 119.5
C15 C16 C17 120.90(12)
C17 C16 H16 119.5
C16 C17 C18 120.67(12)
C16 C17 C19 118.61(12)
C19 C17 C18 120.72(12)
C13 C18 C22 125.35(11)
C17 C18 C13 117.28(11)
C17 C18 C22 117.37(11)
C17 C19 H19 119.6
C20 C19 C17 120.80(12)
C20 C19 H19 119.6
C19 C20 H20 120.6
C19 C20 C21 118.71(12)
C21 C20 H20 120.6
C20 C21 H21 118.2
C22 C21 C20 123.65(12)
C22 C21 H21 118.2
C18 C22 Si2 129.35(9)
C21 C22 Si2 112.07(9)
C21 C22 C18 118.13(11)
C24 C23 Si2 123.35(10)
C24 C23 C28 117.91(12)
C28 C23 Si2 118.58(9)
C23 C24 H24 119.6
C25 C24 C23 120.89(12)
C25 C24 H24 119.6
C24 C25 H25 119.9
C26 C25 C24 120.28(12)
C26 C25 H25 119.9
C25 C26 H26 120.2
C25 C26 C27 119.63(12)
C27 C26 H26 120.2
C26 C27 H27 120.0
C28 C27 C26 119.93(12)
C28 C27 H27 120.0
C23 C28 H28 119.3
C27 C28 C23 121.34(12)
C27 C28 H28 119.3
C30 C29 Si2 121.36(10)
C30 C29 C34 117.36(11)
C34 C29 Si2 121.23(10)
C29 C30 H30 119.4
C31 C30 C29 121.23(12)
C31 C30 H30 119.4
C30 C31 H31 119.8
C32 C31 C30 120.41(12)
C32 C31 H31 119.8
C31 C32 H32 120.3
C31 C32 C33 119.34(12)
C33 C32 H32 120.3
C32 C33 H33 119.9
C32 C33 C34 120.29(13)
C34 C33 H33 119.9
C29 C34 H34 119.3
C33 C34 C29 121.34(12)
C33 C34 H34 119.3

loop_
_geom_bond_atom_site_label_1
_geom_bond_atom_site_label_2
_geom_bond_distance
Si1 H1A 1.365(15)
Si1 C6 1.8746(13)
Si1 C7 1.8798(13)
Si1 C13 1.8864(13)
Si2 H2A 1.372(15)
Si2 C22 1.8916(13)
Si2 C23 1.8686(13)
Si2 C29 1.8867(13)
C1 H1 0.9300
C1 C2 1.3901(19)
C1 C6 1.3989(18)
C2 H2 0.9300
C2 C3 1.385(2)
C3 H3 0.9300
C3 C4 1.385(2)
C4 H4 0.9300
C4 C5 1.3900(19)
C5 H5 0.9300
C5 C6 1.3996(19)
C7 C8 1.4009(18)
C7 C12 1.4007(18)
C8 H8 0.9300
C8 C9 1.3918(19)
C9 H9 0.9300
C9 C10 1.384(2)
C10 H10 0.9300
C10 C11 1.388(2)
C11 H11 0.9300
C11 C12 1.3893(19)
C12 H12 0.9300
C13 C14 1.3861(18)
C13 C18 1.4446(17)
C14 H14 0.9300
C14 C15 1.4073(19)
C15 H15 0.9300
C15 C16 1.360(2)
C16 H16 0.9300
C16 C17 1.4174(18)
C17 C18 1.4346(18)
C17 C19 1.4179(19)
C18 C22 1.4479(17)
C19 H19 0.9300
C19 C20 1.362(2)
C20 H20 0.9300
C20 C21 1.4079(19)
C21 H21 0.9300
C21 C22 1.3839(18)
C23 C24 1.3928(18)
C23 C28 1.3977(18)
C24 H24 0.9300
C24 C25 1.392(2)
C25 H25 0.9300
C25 C26 1.384(2)
C26 H26 0.9300
C26 C27 1.3865(19)
C27 H27 0.9300
C27 C28 1.3857(18)
C28 H28 0.9300
C29 C30 1.4002(18)
C29 C34 1.4003(18)
C30 H30 0.9300
C30 C31 1.3908(19)
C31 H31 0.9300
C31 C32 1.385(2)
C32 H32 0.9300
C32 C33 1.386(2)
C33 H33 0.9300
C33 C34 1.3904(19)
C34 H34 0.9300

loop_
_geom_torsion_atom_site_label_1
_geom_torsion_atom_site_label_2
_geom_torsion_atom_site_label_3
_geom_torsion_atom_site_label_4
_geom_torsion
Si1 C7 C8 C9 177.98(10)
Si1 C7 C12 C11 -177.82(10)
Si1 C13 C14 C15 174.49(10)
Si1 C13 C18 C17 -166.81(9)
Si1 C13 C18 C22 12.68(18)
Si2 C23 C24 C25 -176.27(10)
Si2 C23 C28 C27 175.81(10)
Si2 C29 C30 C31 178.53(10)
Si2 C29 C34 C33 -178.57(10)
C1 C2 C3 C4 -0.4(2)
C2 C1 C6 Si1 178.98(10)
C2 C1 C6 C5 0.80(18)
C2 C3 C4 C5 0.2(2)
C3 C4 C5 C6 0.4(2)
C4 C5 C6 Si1 -179.05(10)
C4 C5 C6 C1 -0.94(19)
C6 Si1 C7 C8 -16.57(12)
C6 Si1 C7 C12 160.89(10)
C6 Si1 C13 C14 78.90(10)
C6 Si1 C13 C18 -107.82(11)
C6 C1 C2 C3 -0.16(19)
C7 Si1 C6 C1 -72.48(11)
C7 Si1 C6 C5 105.60(11)
C7 Si1 C13 C14 -39.92(11)
C7 Si1 C13 C18 133.35(11)
C7 C8 C9 C10 -0.5(2)
C8 C7 C12 C11 -0.26(19)
C8 C9 C10 C11 0.3(2)
C9 C10 C11 C12 -0.2(2)
C10 C11 C12 C7 0.1(2)
C12 C7 C8 C9 0.44(19)
C13 Si1 C6 C1 167.49(10)
C13 Si1 C6 C5 -14.43(12)
C13 Si1 C7 C8 104.14(11)
C13 Si1 C7 C12 -78.40(11)
C13 C14 C15 C16 -5.1(2)
C13 C18 C22 Si2 17.03(18)
C13 C18 C22 C21 -171.34(11)
C14 C13 C18 C17 6.11(16)
C14 C13 C18 C22 -174.40(11)
C14 C15 C16 C17 2.81(19)
C15 C16 C17 C18 3.92(19)
C15 C16 C17 C19 -176.26(12)
C16 C17 C18 C13 -8.33(17)
C16 C17 C18 C22 172.14(11)
C16 C17 C19 C20 -178.38(12)
C17 C18 C22 Si2 -163.48(9)
C17 C18 C22 C21 8.15(16)
C17 C19 C20 C21 4.3(2)
C18 C13 C14 C15 0.44(19)
C18 C17 C19 C20 1.44(19)
C19 C17 C18 C13 171.85(11)
C19 C17 C18 C22 -7.68(17)
C19 C20 C21 C22 -3.7(2)
C20 C21 C22 Si2 170.31(11)
C20 C21 C22 C18 -2.72(19)
C22 Si2 C23 C24 -12.41(12)
C22 Si2 C23 C28 172.23(9)
C22 Si2 C29 C30 96.97(11)
C22 Si2 C29 C34 -85.88(11)
C23 Si2 C22 C18 -106.44(11)
C23 Si2 C22 C21 81.52(10)
C23 Si2 C29 C30 -24.25(12)
C23 Si2 C29 C34 152.89(11)
C23 C24 C25 C26 0.7(2)
C24 C23 C28 C27 0.20(18)
C24 C25 C26 C27 0.3(2)
C25 C26 C27 C28 -0.94(19)
C26 C27 C28 C23 0.71(19)
C28 C23 C24 C25 -0.89(19)
C29 Si2 C22 C18 136.62(11)
C29 Si2 C22 C21 -35.42(11)
C29 Si2 C23 C24 107.72(11)
C29 Si2 C23 C28 -67.63(11)
C29 C30 C31 C32 -0.3(2)
C30 C29 C34 C33 -1.32(19)
C30 C31 C32 C33 -0.7(2)
C31 C32 C33 C34 0.7(2)
C32 C33 C34 C29 0.3(2)
C34 C29 C30 C31 1.28(19)
